data_8000397
loop_
_publ_author_name
'Yao, Li'
'Niu, Guangda'
'Li, Junze'
'Gao, Liang'
'Luo, Xufeng'
'Xia, Bing'
'Liu, Yuhao'
'Du, Peipei'
'Li, Dehui'
'Chen, Chao'
'Zheng, Youxuan'
'Xiao, Zewen'
'Tang, Jiang'

_publ_section_title
;
 Circularly Polarized Luminescence from Chiral Tetranuclear Copper(I)
 Iodide Clusters.
;
_journal_name_full 'The journal of physical chemistry letters'
_journal_page_first 1255
_journal_page_last 1260
_journal_paper_doi 10.1021/acs.jpclett.9b03478
_journal_year 2020
_chemical_absolute_configuration ad
_chemical_formula_moiety 'C32 H44 Cu4 I4 N4'
_chemical_formula_sum 'C32 H44 Cu4 I4 N4'
_chemical_formula_weight 1246.47
_space_group_crystal_system orthorhombic
_space_group_IT_number 19
_space_group_name_Hall 'P 2ac 2ab'
_space_group_name_H-M_alt 'P 21 21 21'
_atom_sites_solution_hydrogens geom
_atom_sites_solution_primary direct
_audit_creation_date 2019-03-28
_audit_creation_method
;
Olex2 1.2
(compiled 2017.08.10 svn.r3458 for OlexSys, GUI svn.r5381)
;
_cell_angle_alpha 90
_cell_angle_beta 90
_cell_angle_gamma 90
_cell_formula_units_Z 4
_cell_length_a 7.54722(4)
_cell_length_b 12.06809(5)
_cell_length_c 45.0822(2)
_cell_measurement_reflns_used 79153
_cell_measurement_temperature 294.7(2)
_cell_measurement_theta_max 73.6540
_cell_measurement_theta_min 3.7870
_cell_volume 4106.11(3)
_computing_cell_refinement 'CrysAlisPro 1.171.39.28b (Rigaku OD, 2015)'
_computing_data_collection 'CrysAlisPro 1.171.39.28b (Rigaku OD, 2015)'
_computing_data_reduction 'CrysAlisPro 1.171.39.28b (Rigaku OD, 2015)'
_computing_molecular_graphics 'Olex2 (Dolomanov et al., 2009)'
_computing_publication_material 'Olex2 (Dolomanov et al., 2009)'
_computing_structure_refinement 'XH (Sheldrick, 2008)'
_computing_structure_solution 'SIR2004 (Burla et al., 2007)'
_diffrn_ambient_environment air
_diffrn_ambient_temperature 294.7(2)
_diffrn_detector 'CCD plate'
_diffrn_measured_fraction_theta_full 0.997
_diffrn_measured_fraction_theta_max 0.986
_diffrn_measurement_details
;
List of Runs (angles in degrees, time in seconds):

  # Type    Start    End  Width  t~exp~   \w     \q     \k     \f   Frames
--------------------------------------------------------------------------
  1  \w    -18.00  58.00   0.50    0.50    --    0.00  19.00   0.00  152
  2  \w    -17.00   8.00   0.50    0.50    --    0.00  38.00 120.00   50
  3  \w    -39.00 -14.00   0.50    0.50    --    0.00 -77.00 120.00   50
  4  \w     41.00  89.00   0.50    0.50    --    0.00  72.00 116.71   96
  5  \w    -10.00  31.00   0.50    0.50    --    0.00 -82.00 -30.00   82
  6  \w    -17.00  60.00   0.50    0.50    --    0.00  19.00  60.00  154
  7  \w    -31.00  22.00   0.50    0.50    --    0.00 -57.00 -90.00  106
  8  \w    -16.00  49.00   0.50    0.50    --    0.00  38.00 150.00  130
  9  \w     48.00  88.00   0.50    0.50    --    0.00  38.00 120.00   80
 10  \w    -15.00  20.00   0.50    0.50    --    0.00  72.00 116.71   70
 11  \w    -89.00 -40.00   0.50    0.50    --    0.00 -57.00 -90.00   98
 12  \w    -12.00  89.00   0.50    0.50    --    0.00  38.00-120.00  202
 13  \w      0.00  29.00   0.50    0.50    --    0.00 -77.00 120.00   58
 14  \w    106.00 164.00   0.50    0.50    --   94.60  63.00  74.75  116
 15  \w     70.00  96.00   0.50    0.50    --   94.60  63.00  74.75   52
 16  \w     72.00 184.00   0.50    0.50    --   94.60  58.00-105.10  224
 17  \w     69.00 100.00   0.50    0.50    --   94.60  66.00 157.80   62
 18  \w     68.00 104.00   0.50    0.50    --   94.60  70.00 112.96   72
 19  \w     72.00 184.00   0.50    0.50    --   94.60  55.00 104.21  224
 20  \w     72.00  97.00   0.50    0.50    --   94.60  56.00-146.81   50
 21  \w     99.00 184.00   0.50    0.50    --   94.60  72.00  48.65  170
 22  \w     67.00  92.00   0.50    0.50    --   94.60  72.00  48.65   50
 23  \w     68.00  93.00   0.50    0.50    --   94.60  70.00  98.34   50
 24  \w     74.00 184.00   0.50    0.50    --   94.60  51.00-157.93  220
 25  \w     71.00  96.00   0.50    0.50    --   94.60  61.00  50.11   50
 26  \w     73.00 131.00   0.50    0.50    --   94.60  52.00  56.63  116
 27  \w     66.00  92.00   0.50    0.50    --   94.60  74.00 137.49   52
 28  \w    123.00 184.00   0.50    0.50    --   94.60  74.00 137.49  122
 29  \w     67.00  92.00   0.50    0.50    --   94.60  73.00-114.20   50
 30  \w     68.00  93.00   0.50    0.50    --   94.60  70.00 -44.09   50
 31  \w     69.00  94.00   0.50    0.50    --   94.60  68.00  -0.62   50
 32  \w     67.00  92.00   0.50    0.50    --   94.60  73.00  15.82   50
 33  \w     72.00 183.00   0.50    0.50    --   94.60  57.00-133.62  222
 34  \w     71.00  96.00   0.50    0.50    --   94.60  65.00 168.53   50
 35  \w    148.00 174.00   0.50    0.50    --   94.60  69.00 -66.48   52
 36  \w     67.00  93.00   0.50    0.50    --   94.60  71.00   1.92   52
 37  \w     68.00  93.00   0.50    0.50    --   94.60  69.00 -81.56   50
 38  \w     70.00  95.00   0.50    0.50    --   94.60  64.00-134.31   50
 39  \w      5.00 124.00   0.50    0.50    --   94.60 -77.00-150.00  238
 40  \w     66.00  91.00   0.50    0.50    --   94.60  75.00 -36.89   50
 41  \w      8.00 125.00   0.50    0.50    --   94.60 -82.00  30.00  234
 42  \w     10.00  36.00   0.50    0.50    --   94.60 -82.00 -60.00   52
 43  \w     44.00 122.00   0.50    0.50    --   94.60 -82.00 -60.00  156
 44  \w     28.00 126.00   0.50    0.50    --   94.60 -82.00 120.00  196
 45  \w     68.00 153.00   0.50    0.50    --   94.60  71.00 123.43  170
 46  \w     32.00 124.00   0.50    0.50    --   94.60 -77.00  60.00  184
 47  \w     71.00  97.00   0.50    0.50    --   94.60  61.00-180.00   52
 48  \w     72.00 183.00   0.50    0.50    --   94.60  57.00 -44.50  222
 49  \w     67.00 110.00   0.50    0.50    --   94.60  73.00 -23.47   86
 50  \w     71.00 182.00   0.50    0.50    --   94.60  61.00   0.00  222
 51  \w     71.00 102.00   0.50    0.50    --   94.60  61.00 150.00   62
 52  \w     72.00 110.00   0.50    0.50    --   94.60  56.00  33.19   76
 53  \w     66.00  91.00   0.50    0.50    --   94.60  75.00-174.02   50
 54  \w     72.00 119.00   0.50    0.50    --   94.60  55.00 -55.74   94
 55  \w    123.00 151.00   0.50    0.50    --   94.60  55.00 -55.74   56
 56  \w     71.00  97.00   0.50    0.50    --   94.60  61.00  60.00   52
 57  \w     69.00  94.00   0.50    0.50    --   94.60  66.00-122.39   50
 58  \w     67.00  92.00   0.50    0.50    --   94.60  71.00-135.92   50
 59  \w     66.00  91.00   0.50    0.50    --   94.60  75.00 -42.38   50
 60  \w     88.00 114.00   0.50    0.50    --   94.60 -82.00-120.00   52
 61  \w     37.00  62.00   0.50    0.50    --   94.60 -82.00-120.00   50
 62  \w     66.00  91.00   0.50    0.50    --   94.60  75.00 -59.04   50
 63  \w     71.00 150.00   0.50    0.50    --   94.60  60.00  89.62  158
 64  \w     68.00  93.00   0.50    0.50    --   94.60  70.00 -96.30   50
 65  \w     72.00 116.00   0.50    0.50    --   94.60  61.00 -90.00   88
 66  \w     68.00  94.00   0.50    0.50    --   94.60  69.00 -66.48   52
;
_diffrn_measurement_device 'four-circle diffractometer'
_diffrn_measurement_device_type 'XtaLAB AFC12 (RINC): Kappa single'
_diffrn_measurement_method '\w scans'
_diffrn_orient_matrix_type 'CrysAlisPro convention (1999,Acta A55,543-557)'
_diffrn_orient_matrix_UB_11 -0.0036302000
_diffrn_orient_matrix_UB_12 -0.1162752000
_diffrn_orient_matrix_UB_13 0.0140945000
_diffrn_orient_matrix_UB_21 0.0186170000
_diffrn_orient_matrix_UB_22 0.0522379000
_diffrn_orient_matrix_UB_23 0.0310230000
_diffrn_orient_matrix_UB_31 -0.2032397000
_diffrn_orient_matrix_UB_32 0.0068627000
_diffrn_orient_matrix_UB_33 0.0025925000
_diffrn_radiation_monochromator graphite
_diffrn_radiation_probe x-ray
_diffrn_radiation_type CuK\a
_diffrn_radiation_wavelength 1.54178
_diffrn_reflns_av_R_equivalents 0.0662
_diffrn_reflns_av_unetI/netI 0.0209
_diffrn_reflns_Laue_measured_fraction_full 0.997
_diffrn_reflns_Laue_measured_fraction_max 0.986
_diffrn_reflns_limit_h_max 8
_diffrn_reflns_limit_h_min -9
_diffrn_reflns_limit_k_max 15
_diffrn_reflns_limit_k_min -15
_diffrn_reflns_limit_l_max 56
_diffrn_reflns_limit_l_min -56
_diffrn_reflns_number 103927
_diffrn_reflns_point_group_measured_fraction_full 0.998
_diffrn_reflns_point_group_measured_fraction_max 0.984
_diffrn_reflns_theta_full 67.679
_diffrn_reflns_theta_max 73.945
_diffrn_reflns_theta_min 3.792
_diffrn_source 'fine-focus sealed X-ray tube'
_diffrn_source_type 'Enhance (Cu) X-ray Source'
_diffrn_standards_number 0
_exptl_absorpt_coefficient_mu 26.135
_exptl_absorpt_correction_T_max 1.00000
_exptl_absorpt_correction_T_min 0.01570
_exptl_absorpt_correction_type multi-scan
_exptl_absorpt_process_details
;
CrysAlisPro 1.171.39.28b (Rigaku Oxford Diffraction, 2015)
Empirical absorption correction using spherical harmonics,
 implemented in SCALE3 ABSPACK scaling algorithm.
;
_exptl_crystal_colour 'clear colourless'
_exptl_crystal_colour_lustre clear
_exptl_crystal_colour_primary colourless
_exptl_crystal_density_diffrn 2.016
_exptl_crystal_description needle
_exptl_crystal_F_000 2368
_exptl_crystal_size_max 0.3
_exptl_crystal_size_mid 0.02
_exptl_crystal_size_min 0.02
_refine_diff_density_max 0.483
_refine_diff_density_min -1.247
_refine_diff_density_rms 0.226
_refine_ls_abs_structure_details
;
 Flack x determined using 3380 quotients [(I+)-(I-)]/[(I+)+(I-)]
 (Parsons, Flack and Wagner, Acta Cryst. B69 (2013) 249-259).
;
_refine_ls_abs_structure_Flack 0.000(2)
_refine_ls_extinction_method none
_refine_ls_goodness_of_fit_ref 1.095
_refine_ls_hydrogen_treatment constr
_refine_ls_matrix_type full
_refine_ls_number_parameters 401
_refine_ls_number_reflns 8200
_refine_ls_number_restraints 0
_refine_ls_restrained_S_all 1.095
_refine_ls_R_factor_all 0.0298
_refine_ls_R_factor_gt 0.0295
_refine_ls_shift/su_max 0.001
_refine_ls_shift/su_mean 0.000
_refine_ls_structure_factor_coef Fsqd
_refine_ls_weighting_details 'w=1/[\s^2^(Fo^2^)+(0.0430P)^2^+3.6200P] where P=(Fo^2^+2Fc^2^)/3'
_refine_ls_weighting_scheme calc
_refine_ls_wR_factor_gt 0.0738
_refine_ls_wR_factor_ref 0.0740
_reflns_Friedel_coverage 0.755
_reflns_Friedel_fraction_full 0.999
_reflns_Friedel_fraction_max 0.982
_reflns_number_gt 8096
_reflns_number_total 8200
_reflns_threshold_expression 'I > 2\s(I)'
_cod_data_source_file jz9b03478_si_003.cif
_cod_data_source_block (S-MBA)4Cu4I4
_cod_database_code 8000397
_shelx_shelxl_version_number 2016/6
_chemical_oxdiff_formula 'C11 H10 N O'
_shelx_space_group_comment
;
The symmetry employed for this shelxl refinement is uniquely defined
by the following loop, which should always be used as a source of
symmetry information in preference to the above space-group names.
They are only intended as comments.
;
_shelx_estimated_absorpt_t_max 0.623
_shelx_estimated_absorpt_t_min 0.047
_reflns_odcompleteness_completeness 99.86
_reflns_odcompleteness_iscentric 1
_reflns_odcompleteness_theta 66.97
_olex2_refinement_description
;
1. Fixed Uiso
 At 1.2 times of:
  All C(H) groups, All N(H,H) groups
 At 1.5 times of:
  All C(H,H,H) groups
2.a Ternary CH refined with riding coordinates:
 C2B(H2Ba), C2A(H2Aa), C2C(H2C), C2D(H2D)
2.b Secondary CH2 refined with riding coordinates:
 N2(H2a,H2b), N1(H1a,H1b), N3(H3a,H3b), N4(H4c,H4d)
2.c Aromatic/amide H refined with riding coordinates:
 C6A(H6A), C4A(H4A), C7A(H7A), C5A(H5A), C8A(H8A), C5B(H5B), C8B(H8B),
 C4B(H4B), C7B(H7B), C6B(H6B), C8C(H8C), C4C(H4Ca), C5C(H5C), C7C(H7C),
 C6C(H6C), C4D(H4Da), C8D(H8D), C5D(H5D), C7D(H7D), C6D(H6D)
2.d Idealised Me refined as rotating group:
 C1B(H1Ba,H1Bb,H1Bc), C1A(H1Aa,H1Ab,H1Ac), C1D(H1Da,H1Db,H1Dc), C1C(H1Ca,H1Cb,
 H1Cc)
;
_olex2_submission_special_instructions 'No special instructions were received'
_oxdiff_exptl_absorpt_empirical_details
;
Empirical correction (ABSPACK) includes:
- Absorption correction using spherical harmonics
- Frame scaling
;
_oxdiff_exptl_absorpt_empirical_full_max 18.751
_oxdiff_exptl_absorpt_empirical_full_min 0.456

loop_
_space_group_symop_operation_xyz
'x, y, z'
'-x+1/2, -y, z+1/2'
'x+1/2, -y+1/2, -z'
'-x, y+1/2, -z+1/2'

loop_
_atom_site_label
_atom_site_type_symbol
_atom_site_fract_x
_atom_site_fract_y
_atom_site_fract_z
_atom_site_U_iso_or_equiv
_atom_site_adp_type
_atom_site_occupancy
_atom_site_site_symmetry_order
_atom_site_calc_flag
_atom_site_refinement_flags_posn
I1 I -0.42730(6) -0.63606(3) -0.12024(2) 0.04727(11) Uani 1 1 d .
I2 I -0.79213(6) -0.37626(4) -0.16829(2) 0.04783(11) Uani 1 1 d .
I3 I -0.84798(6) -0.45384(3) -0.07213(2) 0.04753(11) Uani 1 1 d .
I4 I -0.34921(7) -0.26589(4) -0.11120(2) 0.05010(11) Uani 1 1 d .
Cu1 Cu -0.46478(16) -0.42808(10) -0.14511(2) 0.0526(3) Uani 1 1 d .
Cu2 Cu -0.69587(16) -0.31408(8) -0.11339(3) 0.0546(3) Uani 1 1 d .
Cu3 Cu -0.75212(16) -0.53198(9) -0.12674(2) 0.0538(3) Uani 1 1 d .
Cu4 Cu -0.51341(16) -0.46920(11) -0.08607(2) 0.0588(3) Uani 1 1 d .
N2 N -0.8373(9) -0.1761(4) -0.10087(14) 0.0491(14) Uani 1 1 d .
H2A H -0.940364 -0.177775 -0.110441 0.059 Uiso 1 1 calc R
H2B H -0.861234 -0.182565 -0.081617 0.059 Uiso 1 1 calc R
C2B C -0.7594(10) -0.0671(5) -0.10556(16) 0.0468(16) Uani 1 1 d .
H2BA H -0.640709 -0.068530 -0.096744 0.056 Uiso 1 1 calc R
C1B C -0.7361(17) -0.0465(8) -0.1383(2) 0.084(3) Uani 1 1 d .
H1BA H -0.846733 -0.058536 -0.148294 0.126 Uiso 1 1 calc GR
H1BB H -0.648444 -0.096307 -0.146049 0.126 Uiso 1 1 calc GR
H1BC H -0.698284 0.028600 -0.141401 0.126 Uiso 1 1 calc GR
N1 N -0.3074(9) -0.4553(5) -0.18173(11) 0.0477(13) Uani 1 1 d .
H1A H -0.197857 -0.434537 -0.176960 0.057 Uiso 1 1 calc R
H1B H -0.304269 -0.528079 -0.184805 0.057 Uiso 1 1 calc R
C3A C -0.2641(10) -0.4624(6) -0.23613(14) 0.0470(15) Uani 1 1 d .
C1A C -0.2985(17) -0.2790(7) -0.2081(2) 0.079(3) Uani 1 1 d .
H1AA H -0.172068 -0.273187 -0.206425 0.118 Uiso 1 1 calc GR
H1AB H -0.352987 -0.247034 -0.190842 0.118 Uiso 1 1 calc GR
H1AC H -0.337630 -0.240141 -0.225471 0.118 Uiso 1 1 calc GR
C2A C -0.3514(11) -0.4020(6) -0.21049(14) 0.0489(15) Uani 1 1 d .
H2AA H -0.480081 -0.405869 -0.213235 0.059 Uiso 1 1 calc R
C6A C -0.1088(16) -0.5849(9) -0.28156(19) 0.079(3) Uani 1 1 d .
H6A H -0.056798 -0.625195 -0.296825 0.094 Uiso 1 1 calc R
C4A C -0.0882(13) -0.4529(9) -0.2431(2) 0.072(2) Uani 1 1 d .
H4A H -0.018634 -0.404107 -0.232183 0.086 Uiso 1 1 calc R
C7A C -0.2865(15) -0.5986(8) -0.27512(19) 0.076(3) Uani 1 1 d .
H7A H -0.354239 -0.648707 -0.285945 0.091 Uiso 1 1 calc R
C5A C -0.0103(17) -0.5120(11) -0.2655(2) 0.089(3) Uani 1 1 d .
H5A H 0.109443 -0.502475 -0.269646 0.107 Uiso 1 1 calc R
C8A C -0.3629(13) -0.5379(7) -0.25258(17) 0.064(2) Uani 1 1 d .
H8A H -0.482467 -0.547613 -0.248308 0.076 Uiso 1 1 calc R
N3 N -0.9127(8) -0.6607(5) -0.13959(12) 0.0455(12) Uani 1 1 d .
H3A H -0.868902 -0.722220 -0.131515 0.055 Uiso 1 1 calc R
H3B H -1.018411 -0.649491 -0.131382 0.055 Uiso 1 1 calc R
C2C C -0.9424(10) -0.6838(5) -0.17148(13) 0.0412(13) Uani 1 1 d .
H2C H -0.972186 -0.613467 -0.181112 0.049 Uiso 1 1 calc R
C5B C -1.1289(16) 0.1186(8) -0.0758(2) 0.077(3) Uani 1 1 d .
H5B H -1.251683 0.117816 -0.074059 0.093 Uiso 1 1 calc R
C8B C -0.7644(14) 0.1201(6) -0.0819(2) 0.067(2) Uani 1 1 d .
H8B H -0.641719 0.121380 -0.083908 0.080 Uiso 1 1 calc R
C4B C -1.0401(12) 0.0269(6) -0.08697(17) 0.0572(19) Uani 1 1 d .
H4B H -1.104394 -0.036075 -0.091994 0.069 Uiso 1 1 calc R
C3B C -0.8606(11) 0.0272(5) -0.09077(14) 0.0457(15) Uani 1 1 d .
C7B C -0.855(2) 0.2122(7) -0.0700(2) 0.089(4) Uani 1 1 d .
H7B H -0.791087 0.274271 -0.064016 0.107 Uiso 1 1 calc R
C6B C -1.0333(19) 0.2113(7) -0.0672(2) 0.083(3) Uani 1 1 d .
H6B H -1.091791 0.272684 -0.059431 0.100 Uiso 1 1 calc R
C2D C -0.3920(12) -0.4864(7) -0.02006(15) 0.0583(19) Uani 1 1 d .
H2D H -0.489286 -0.435962 -0.015049 0.070 Uiso 1 1 calc R
C1D C -0.461(2) -0.6045(12) -0.0177(3) 0.109(5) Uani 1 1 d .
H1DA H -0.493898 -0.619638 0.002523 0.163 Uiso 1 1 calc GR
H1DB H -0.370374 -0.655382 -0.023745 0.163 Uiso 1 1 calc GR
H1DC H -0.562943 -0.613133 -0.030227 0.163 Uiso 1 1 calc GR
N4 N -0.3412(10) -0.4658(7) -0.05129(12) 0.0636(18) Uani 1 1 d .
H4C H -0.256412 -0.514491 -0.055534 0.076 Uiso 1 1 calc R
H4D H -0.290422 -0.399242 -0.051627 0.076 Uiso 1 1 calc R
C3C C -1.0930(9) -0.7632(5) -0.17721(13) 0.0409(13) Uani 1 1 d .
C8C C -1.1965(11) -0.7519(6) -0.20217(17) 0.0537(17) Uani 1 1 d .
H8C H -1.172746 -0.694957 -0.215485 0.064 Uiso 1 1 calc R
C4C C -1.1293(11) -0.8520(6) -0.15862(16) 0.0526(17) Uani 1 1 d .
H4CA H -1.058606 -0.863663 -0.142015 0.063 Uiso 1 1 calc R
C1C C -0.7723(13) -0.7246(9) -0.1849(2) 0.072(2) Uani 1 1 d .
H1CA H -0.686298 -0.666012 -0.184696 0.108 Uiso 1 1 calc GR
H1CB H -0.793267 -0.747722 -0.204946 0.108 Uiso 1 1 calc GR
H1CC H -0.728604 -0.786177 -0.173545 0.108 Uiso 1 1 calc GR
C5C C -1.2684(13) -0.9232(7) -0.1643(2) 0.067(2) Uani 1 1 d .
H5C H -1.292520 -0.980890 -0.151194 0.081 Uiso 1 1 calc R
C7C C -1.3364(13) -0.8243(9) -0.2078(2) 0.071(2) Uani 1 1 d .
H7C H -1.406407 -0.814274 -0.224594 0.086 Uiso 1 1 calc R
C6C C -1.3708(13) -0.9095(8) -0.1890(2) 0.070(2) Uani 1 1 d .
H6C H -1.463438 -0.958150 -0.192942 0.084 Uiso 1 1 calc R
C3D C -0.2366(12) -0.4603(7) 0.00037(14) 0.0583(19) Uani 1 1 d .
C4D C -0.0932(14) -0.5288(9) 0.00255(19) 0.077(3) Uani 1 1 d .
H4DA H -0.094214 -0.595854 -0.007625 0.092 Uiso 1 1 calc R
C8D C -0.2324(16) -0.3588(9) 0.01597(19) 0.076(3) Uani 1 1 d .
H8D H -0.327648 -0.310094 0.014694 0.091 Uiso 1 1 calc R
C5D C 0.0533(17) -0.5017(13) 0.0194(2) 0.100(4) Uani 1 1 d .
H5D H 0.150116 -0.549283 0.020216 0.120 Uiso 1 1 calc R
C7D C -0.087(2) -0.3319(10) 0.0331(2) 0.090(4) Uani 1 1 d .
H7D H -0.084610 -0.265269 0.043456 0.108 Uiso 1 1 calc R
C6D C 0.0546(19) -0.4043(14) 0.0348(2) 0.101(4) Uani 1 1 d .
H6D H 0.151715 -0.386474 0.046585 0.121 Uiso 1 1 calc R

loop_
_atom_site_aniso_label
_atom_site_aniso_U_11
_atom_site_aniso_U_22
_atom_site_aniso_U_33
_atom_site_aniso_U_23
_atom_site_aniso_U_13
_atom_site_aniso_U_12
I1 0.0446(2) 0.0441(2) 0.0531(2) 0.00012(17) -0.00017(17) 0.01232(18)
I2 0.0452(2) 0.0487(2) 0.0496(2) 0.00502(17) -0.01015(18) 0.00226(17)
I3 0.0456(2) 0.0440(2) 0.0530(2) 0.00049(16) 0.01339(19) -0.00055(17)
I4 0.0450(2) 0.0499(2) 0.0554(2) -0.00996(18) 0.00141(19) -0.00955(18)
Cu1 0.0539(7) 0.0611(6) 0.0429(5) -0.0072(4) 0.0088(4) 0.0016(5)
Cu2 0.0575(7) 0.0382(5) 0.0681(6) -0.0065(4) 0.0044(5) 0.0085(4)
Cu3 0.0560(7) 0.0496(5) 0.0559(6) -0.0037(4) -0.0090(5) -0.0102(5)
Cu4 0.0536(7) 0.0811(8) 0.0416(5) -0.0066(5) -0.0085(5) 0.0142(6)
N2 0.049(4) 0.030(2) 0.068(4) -0.005(2) 0.011(3) 0.002(2)
C2B 0.051(4) 0.030(3) 0.059(4) 0.007(3) 0.005(3) 0.000(3)
C1B 0.127(10) 0.064(5) 0.062(5) 0.017(4) 0.037(6) 0.029(6)
N1 0.053(4) 0.055(3) 0.035(3) 0.001(2) 0.003(2) 0.009(3)
C3A 0.052(4) 0.056(4) 0.032(3) 0.008(3) 0.000(3) 0.005(3)
C1A 0.105(8) 0.050(4) 0.081(6) 0.012(4) 0.008(6) 0.013(5)
C2A 0.048(4) 0.061(4) 0.037(3) 0.005(3) -0.001(3) 0.010(3)
C6A 0.100(9) 0.089(6) 0.047(4) -0.007(4) 0.004(5) 0.024(6)
C4A 0.060(5) 0.092(6) 0.062(5) -0.015(4) 0.016(4) -0.015(5)
C7A 0.097(8) 0.077(6) 0.055(5) -0.018(4) -0.025(5) 0.016(5)
C5A 0.084(7) 0.114(9) 0.069(6) -0.007(6) 0.034(5) 0.003(7)
C8A 0.064(5) 0.075(5) 0.052(4) 0.001(4) -0.014(4) 0.000(4)
N3 0.047(3) 0.048(3) 0.042(3) -0.004(2) -0.006(2) -0.009(2)
C2C 0.051(4) 0.036(3) 0.037(3) -0.002(2) -0.007(3) -0.003(3)
C5B 0.098(8) 0.064(5) 0.069(5) 0.011(4) 0.028(5) 0.032(5)
C8B 0.083(6) 0.036(3) 0.081(5) 0.001(3) -0.013(5) -0.005(4)
C4B 0.066(5) 0.048(4) 0.058(4) 0.001(3) 0.012(4) 0.004(3)
C3B 0.063(4) 0.031(3) 0.043(3) 0.005(2) -0.003(3) 0.005(3)
C7B 0.153(12) 0.032(4) 0.082(6) -0.012(4) -0.022(7) 0.004(5)
C6B 0.134(11) 0.050(5) 0.066(5) -0.001(4) 0.020(6) 0.036(6)
C2D 0.059(5) 0.077(5) 0.039(3) 0.003(3) 0.005(3) 0.007(4)
C1D 0.110(10) 0.120(10) 0.097(8) 0.033(7) -0.028(7) -0.042(9)
N4 0.050(4) 0.106(5) 0.035(3) 0.003(3) -0.006(3) -0.007(4)
C3C 0.042(4) 0.039(3) 0.042(3) -0.006(2) 0.000(2) 0.005(3)
C8C 0.057(5) 0.049(4) 0.054(4) -0.006(3) -0.015(3) 0.006(3)
C4C 0.060(5) 0.047(3) 0.051(4) 0.001(3) -0.002(3) -0.006(3)
C1C 0.057(5) 0.095(7) 0.066(5) -0.020(5) 0.009(4) -0.007(5)
C5C 0.079(6) 0.052(4) 0.071(5) -0.005(4) 0.012(5) -0.014(4)
C7C 0.054(5) 0.091(6) 0.070(5) -0.024(5) -0.021(4) 0.005(5)
C6C 0.053(5) 0.077(5) 0.081(6) -0.026(5) 0.003(4) -0.019(4)
C3D 0.065(5) 0.081(5) 0.029(3) -0.001(3) -0.005(3) 0.004(4)
C4D 0.082(7) 0.097(7) 0.052(4) -0.015(4) -0.017(4) 0.015(6)
C8D 0.097(8) 0.078(6) 0.054(4) 0.000(4) -0.006(5) 0.010(6)
C5D 0.078(8) 0.156(12) 0.066(6) -0.009(7) -0.022(5) 0.027(8)
C7D 0.126(11) 0.083(7) 0.060(5) -0.011(5) -0.004(6) -0.028(7)
C6D 0.091(9) 0.159(12) 0.051(5) -0.015(6) -0.012(5) -0.016(9)

loop_
_atom_type_symbol
_atom_type_description
_atom_type_scat_dispersion_real
_atom_type_scat_dispersion_imag
_atom_type_scat_source
C C 0.0181 0.0091 'International Tables Vol C Tables 4.2.6.8 and 6.1.1.4'
H H 0.0000 0.0000 'International Tables Vol C Tables 4.2.6.8 and 6.1.1.4'
Cu Cu -1.9646 0.5888 'International Tables Vol C Tables 4.2.6.8 and 6.1.1.4'
I I -0.3257 6.8362 'International Tables Vol C Tables 4.2.6.8 and 6.1.1.4'
N N 0.0311 0.0180 'International Tables Vol C Tables 4.2.6.8 and 6.1.1.4'

loop_
_geom_angle_atom_site_label_1
_geom_angle_atom_site_label_2
_geom_angle_atom_site_label_3
_geom_angle
Cu1 I1 Cu3 56.95(3)
Cu4 I1 Cu1 60.96(3)
Cu4 I1 Cu3 59.58(3)
Cu2 I2 Cu1 58.09(3)
Cu3 I2 Cu1 58.18(4)
Cu3 I2 Cu2 61.30(3)
Cu3 I3 Cu2 59.60(3)
Cu4 I3 Cu2 58.58(4)
Cu4 I3 Cu3 60.16(3)
Cu1 I4 Cu2 59.61(3)
Cu1 I4 Cu4 57.97(3)
Cu2 I4 Cu4 55.14(3)
I2 Cu1 I1 116.87(4)
I4 Cu1 I1 113.94(4)
I4 Cu1 I2 110.41(4)
I4 Cu1 Cu2 61.13(4)
I4 Cu1 Cu3 116.32(4)
I4 Cu1 Cu4 67.28(4)
Cu2 Cu1 I1 108.71(4)
Cu2 Cu1 I2 59.66(4)
Cu2 Cu1 Cu4 58.57(4)
Cu3 Cu1 I1 61.65(4)
Cu3 Cu1 I2 59.32(4)
Cu3 Cu1 Cu2 62.28(4)
Cu3 Cu1 Cu4 59.83(4)
Cu4 Cu1 I1 56.87(4)
Cu4 Cu1 I2 106.87(5)
N1 Cu1 I1 96.98(17)
N1 Cu1 I2 104.44(17)
N1 Cu1 I4 113.12(19)
N1 Cu1 Cu2 153.81(17)
N1 Cu1 Cu3 130.54(19)
N1 Cu1 Cu4 146.01(17)
I2 Cu2 I3 109.73(4)
I2 Cu2 Cu3 59.07(3)
I4 Cu2 I2 111.00(4)
I4 Cu2 I3 120.88(5)
I4 Cu2 Cu3 111.63(5)
Cu1 Cu2 I2 62.25(4)
Cu1 Cu2 I3 108.73(4)
Cu1 Cu2 I4 59.26(4)
Cu1 Cu2 Cu3 58.80(4)
Cu3 Cu2 I3 59.71(3)
Cu4 Cu2 I2 111.98(4)
Cu4 Cu2 I3 57.82(4)
Cu4 Cu2 I4 68.06(4)
Cu4 Cu2 Cu1 62.43(4)
Cu4 Cu2 Cu3 59.95(4)
N2 Cu2 I2 109.8(2)
N2 Cu2 I3 95.39(17)
N2 Cu2 I4 108.70(18)
N2 Cu2 Cu1 155.88(18)
N2 Cu2 Cu3 139.41(18)
N2 Cu2 Cu4 136.0(2)
I2 Cu3 I1 119.56(5)
I2 Cu3 I3 111.04(4)
I2 Cu3 Cu2 59.64(4)
I2 Cu3 Cu4 110.92(5)
I3 Cu3 I1 107.18(4)
Cu1 Cu3 I1 61.40(4)
Cu1 Cu3 I2 62.50(4)
Cu1 Cu3 I3 109.66(4)
Cu1 Cu3 Cu2 58.92(4)
Cu1 Cu3 Cu4 61.83(4)
Cu2 Cu3 I1 106.01(4)
Cu2 Cu3 I3 60.70(3)
Cu4 Cu3 I1 57.37(4)
Cu4 Cu3 I3 57.61(3)
Cu4 Cu3 Cu2 58.16(4)
N3 Cu3 I1 102.06(18)
N3 Cu3 I2 105.53(16)
N3 Cu3 I3 111.03(17)
N3 Cu3 Cu1 139.10(18)
N3 Cu3 Cu2 151.93(19)
N3 Cu3 Cu4 143.47(17)
I1 Cu4 I4 107.89(4)
I1 Cu4 Cu1 62.16(4)
I1 Cu4 Cu2 113.70(5)
I1 Cu4 Cu3 63.05(4)
I3 Cu4 I1 115.90(5)
I3 Cu4 I4 115.89(5)
I3 Cu4 Cu1 110.60(5)
I3 Cu4 Cu2 63.61(4)
I3 Cu4 Cu3 62.23(4)
Cu1 Cu4 I4 54.75(3)
Cu2 Cu4 I4 56.80(4)
Cu2 Cu4 Cu1 58.99(4)
Cu2 Cu4 Cu3 61.89(4)
Cu3 Cu4 I4 104.64(4)
Cu3 Cu4 Cu1 58.34(4)
N4 Cu4 I1 108.1(2)
N4 Cu4 I3 115.5(2)
N4 Cu4 I4 90.6(2)
N4 Cu4 Cu1 131.3(2)
N4 Cu4 Cu2 132.9(2)
N4 Cu4 Cu3 164.0(2)
C2B N2 Cu2 118.8(5)
N2 C2B C1B 109.8(7)
N2 C2B C3B 114.1(6)
C1B C2B C3B 111.3(6)
C2A N1 Cu1 120.1(5)
C4A C3A C2A 123.8(8)
C4A C3A C8A 116.9(8)
C8A C3A C2A 119.2(7)
N1 C2A C3A 111.1(6)
N1 C2A C1A 107.3(6)
C3A C2A C1A 113.8(7)
C5A C6A C7A 119.7(9)
C5A C4A C3A 122.9(10)
C8A C7A C6A 119.8(9)
C6A C5A C4A 119.7(11)
C7A C8A C3A 121.1(9)
C2C N3 Cu3 120.4(4)
N3 C2C C3C 113.6(5)
N3 C2C C1C 108.8(6)
C1C C2C C3C 111.5(6)
C6B C5B C4B 119.6(10)
C3B C8B C7B 119.4(10)
C3B C4B C5B 121.5(9)
C8B C3B C2B 117.7(8)
C4B C3B C2B 123.4(7)
C4B C3B C8B 118.8(8)
C6B C7B C8B 120.7(10)
C7B C6B C5B 119.9(8)
C1D C2D C3D 114.5(8)
N4 C2D C1D 108.3(8)
N4 C2D C3D 109.9(7)
C2D N4 Cu4 124.3(6)
C8C C3C C2C 120.3(6)
C8C C3C C4C 117.3(7)
C4C C3C C2C 122.4(6)
C3C C8C C7C 121.2(8)
C5C C4C C3C 121.3(7)
C6C C5C C4C 120.3(8)
C6C C7C C8C 120.3(8)
C7C C6C C5C 119.6(8)
C4D C3D C2D 121.9(8)
C4D C3D C8D 118.1(8)
C8D C3D C2D 119.8(8)
C3D C4D C5D 122.1(10)
C7D C8D C3D 120.0(10)
C6D C5D C4D 119.3(12)
C8D C7D C6D 119.8(10)
C5D C6D C7D 120.6(11)

loop_
_geom_bond_atom_site_label_1
_geom_bond_atom_site_label_2
_geom_bond_distance
I1 Cu1 2.7636(13)
I1 Cu3 2.7701(13)
I1 Cu4 2.6173(12)
I2 Cu1 2.7543(13)
I2 Cu2 2.6862(12)
I2 Cu3 2.6704(12)
I3 Cu2 2.7610(12)
I3 Cu3 2.7337(12)
I3 Cu4 2.6087(13)
I4 Cu1 2.6323(12)
I4 Cu2 2.6820(13)
I4 Cu4 2.9731(15)
Cu1 Cu2 2.6419(15)
Cu1 Cu3 2.6384(16)
Cu1 Cu4 2.7325(15)
Cu1 N1 2.060(5)
Cu2 Cu3 2.7307(14)
Cu2 Cu4 2.6301(16)
Cu2 N2 2.056(5)
Cu3 Cu4 2.6798(16)
Cu3 N3 2.054(5)
Cu4 N4 2.037(6)
N2 C2B 1.457(8)
C2B C1B 1.507(11)
C2B C3B 1.524(9)
N1 C2A 1.485(8)
C3A C2A 1.517(9)
C3A C4A 1.370(12)
C3A C8A 1.392(11)
C1A C2A 1.541(11)
C6A C7A 1.382(16)
C6A C5A 1.361(16)
C4A C5A 1.367(13)
C7A C8A 1.379(12)
N3 C2C 1.482(8)
C2C C3C 1.508(9)
C2C C1C 1.502(11)
C5B C4B 1.388(11)
C5B C6B 1.387(16)
C8B C3B 1.394(10)
C8B C7B 1.412(14)
C4B C3B 1.366(12)
C7B C6B 1.353(18)
C2D C1D 1.522(15)
C2D N4 1.480(9)
C2D C3D 1.525(11)
C3C C8C 1.377(9)
C3C C4C 1.387(10)
C8C C7C 1.394(12)
C4C C5C 1.381(11)
C5C C6C 1.367(13)
C7C C6C 1.358(14)
C3D C4D 1.366(13)
C3D C8D 1.413(12)
C4D C5D 1.380(15)
C8D C7D 1.379(16)
C5D C6D 1.366(19)
C7D C6D 1.384(19)
